data_4118322
loop_
_publ_author_name
'Sven O. Sylvester'
'Jacqueline M. Cole'
'Paul G. Waddell'

_publ_section_title
;
 Photoconversion Bonding Mechanism in Ruthenium Sulfur Dioxide Linkage
 Photoisomers Revealed by in Situ Diffraction
;
_journal_name_full 'Journal of the American Chemical Society'
_journal_page_first 11860
_journal_page_last 11863
_journal_paper_doi 10.1021/ja303943q
_journal_volume 134
_journal_year 2012
_chemical_formula_moiety 'C5 H19 Cl2 N5 O3 Ru1 S1'
_chemical_formula_sum 'C5 H19 Cl2 N5 O3 Ru S'
_chemical_formula_weight 401.28
_chemical_name_systematic
;
 ?
;
_space_group_IT_number 62
_symmetry_cell_setting orthorhombic
_symmetry_space_group_name_Hall '-P 2n 2a'
_symmetry_space_group_name_H-M 'P m c n'
_atom_sites_solution_hydrogens geom
_atom_sites_solution_primary direct
_atom_sites_solution_secondary difmap
_cell_angle_alpha 90
_cell_angle_beta 90
_cell_angle_gamma 90
_cell_formula_units_Z 4
_cell_length_a 7.034(5)
_cell_length_b 9.700(6)
_cell_length_c 21.467(14)
_cell_measurement_reflns_used 3685
_cell_measurement_temperature 293(2)
_cell_measurement_theta_max 33
_cell_measurement_theta_min 2.3
_cell_volume 1464.7(17)
_computing_cell_refinement
;
        CrystalClear-SM Expert 2.0 r4 (Rigaku, 2009)
;
_computing_data_collection
;
        CrystalClear-SM Expert 2.0 r4 (Rigaku, 2009)
;
_computing_data_reduction
;
        CrystalClear-SM Expert 2.0 r4 (Rigaku, 2009)
;
_computing_molecular_graphics 'Ortep-3 for Windows (Farrugia, 1997)'
_computing_publication_material 'WinGX publication routines (Farrugia, 1999)'
_computing_structure_refinement 'SHELXL-97 (Sheldrick, 2008)'
_diffrn_ambient_temperature 293(2)
_diffrn_detector_area_resol_mean 28.5714
_diffrn_measured_fraction_theta_full 0.988
_diffrn_measured_fraction_theta_max 0.879
_diffrn_measurement_device_type
;
        Rigaku Saturn724+ (2x2 bin mode)
;
_diffrn_measurement_method 'profile data from \w-scans'
_diffrn_radiation_monochromator graphite
_diffrn_radiation_type MoK\a
_diffrn_radiation_wavelength 0.71073
_diffrn_reflns_av_R_equivalents 0.0541
_diffrn_reflns_av_unetI/netI 0.1343
_diffrn_reflns_limit_h_max 6
_diffrn_reflns_limit_h_min -10
_diffrn_reflns_limit_k_max 14
_diffrn_reflns_limit_k_min -3
_diffrn_reflns_limit_l_max 31
_diffrn_reflns_limit_l_min -19
_diffrn_reflns_number 4680
_diffrn_reflns_theta_full 27.5
_diffrn_reflns_theta_max 32.97
_diffrn_reflns_theta_min 3.46
_diffrn_source 'Sealed Tube'
_exptl_absorpt_coefficient_mu 1.582
_exptl_absorpt_correction_T_max 1
_exptl_absorpt_correction_T_min 0.709
_exptl_absorpt_correction_type multi-scan
_exptl_crystal_colour Colorless
_exptl_crystal_density_diffrn 1.82
_exptl_crystal_description Prism
_exptl_crystal_F_000 808
_exptl_crystal_size_max 0.2
_exptl_crystal_size_mid 0.2
_exptl_crystal_size_min 0.2
_refine_diff_density_max 2.203
_refine_diff_density_min -1.375
_refine_diff_density_rms 0.15
_refine_ls_extinction_method none
_refine_ls_goodness_of_fit_ref 0.919
_refine_ls_hydrogen_treatment constr
_refine_ls_matrix_type full
_refine_ls_number_parameters 111
_refine_ls_number_reflns 2593
_refine_ls_number_restraints 0
_refine_ls_restrained_S_all 0.919
_refine_ls_R_factor_all 0.0751
_refine_ls_R_factor_gt 0.0532
_refine_ls_shift/su_max 0.001
_refine_ls_shift/su_mean 0
_refine_ls_structure_factor_coef Fsqd
_refine_ls_weighting_details 'calc w=1/[\s^2^(Fo^2^)+(0.0527P)^2^+0.0000P] where P=(Fo^2^+2Fc^2^)/3'
_refine_ls_weighting_scheme calc
_refine_ls_wR_factor_ref 0.1356
_reflns_number_gt 1588
_reflns_number_total 2593
_reflns_threshold_expression >2\s(I)
_cod_data_source_file ja303943q_si_002_34.cif
_cod_data_source_block pyr-Light-200K-7
_cod_original_cell_volume 1464.8(16)
_cod_database_code 4118322

loop_
_symmetry_equiv_pos_as_xyz
'x, y, z'
'-x+1/2, -y+1/2, z+1/2'
'x+1/2, -y, -z'
'-x, y+1/2, -z+1/2'
'-x, -y, -z'
'x-1/2, y-1/2, -z-1/2'
'-x-1/2, y, z'
'x, -y-1/2, z-1/2'

loop_
_atom_site_label
_atom_site_fract_x
_atom_site_fract_y
_atom_site_fract_z
_atom_site_U_iso_or_equiv
_atom_site_adp_type
_atom_site_calc_flag
_atom_site_refinement_flags
_atom_site_occupancy
_atom_site_disorder_assembly
_atom_site_disorder_group
_atom_site_type_symbol
Ru1 0.25 0.77517(4) 0.58430(2) 0.03182(17) Uani d S 1 . . Ru
S1 0.25 0.7333(2) 0.48814(9) 0.0352(7) Uani d SP 0.810(9) A 1 S
Cl1 -0.25 0.77814(16) 0.47175(8) 0.0477(4) Uani d S 1 . . Cl
Cl2 -0.25 0.83279(15) 0.69549(8) 0.0421(4) Uani d S 1 . . Cl
N1 0.4662(5) 0.9253(3) 0.57772(16) 0.0378(8) Uani d . 1 A . n
H1A 0.5412 0.9059 0.5455 0.057 Uiso calc R 1 . . H
H1B 0.5346 0.9253 0.6126 0.057 Uiso calc R 1 . . H
H1C 0.414 1.008 0.5723 0.057 Uiso calc R 1 . . H
N2 0.4704(6) 0.6302(4) 0.60065(17) 0.0440(9) Uani d . 1 A . n
H2A 0.5323 0.614 0.5652 0.066 Uiso calc R 1 . . H
H2B 0.4204 0.5519 0.6148 0.066 Uiso calc R 1 . . H
H2C 0.5509 0.6639 0.6288 0.066 Uiso calc R 1 . . H
N3 0.25 0.8087(5) 0.6813(2) 0.0313(10) Uani d S 1 A . n
O2 0.25 0.5922(6) 0.4650(3) 0.0481(17) Uani d SP 0.810(9) A 1 O
O1 0.25 0.8383(5) 0.4405(3) 0.0467(16) Uani d SP 0.810(9) A 1 O
C3 0.25 0.9683(7) 0.7669(3) 0.0495(17) Uani d S 1 A . C
H3 0.25 1.0592 0.7807 0.059 Uiso calc SR 1 . . H
C2 0.25 0.9396(6) 0.7036(3) 0.0445(15) Uani d S 1 . . C
H2 0.25 1.0125 0.6755 0.053 Uiso calc SR 1 A . H
C1 0.25 0.7057(6) 0.7227(3) 0.0432(16) Uani d S 1 . . C
H1 0.25 0.6156 0.708 0.052 Uiso calc SR 1 A . H
O3 0.25 0.3909(5) 0.6545(2) 0.0570(13) Uani d S 1 . . O
C4 0.25 0.7266(7) 0.7854(3) 0.0478(17) Uani d S 1 A . C
H4 0.25 0.6515 0.8123 0.057 Uiso calc SR 1 . . H
C5 0.25 0.8611(7) 0.8094(3) 0.0512(17) Uani d S 1 . . C
H5 0.25 0.8775 0.8521 0.061 Uiso calc SR 1 A . H
O1A 0.25 0.815(3) 0.4847(12) 0.034(6) Uiso d SP 0.190(9) . 2 O
S1A 0.1781(17) 0.6652(13) 0.4864(5) 0.032(3) Uiso d P 0.095(4) . 2 S
O2A 0.151(4) 0.575(4) 0.4645(16) 0.037(9) Uiso d P 0.095(4) . 2 O

loop_
_atom_site_aniso_label
_atom_site_aniso_U_11
_atom_site_aniso_U_22
_atom_site_aniso_U_33
_atom_site_aniso_U_12
_atom_site_aniso_U_13
_atom_site_aniso_U_23
Ru1 0.0419(3) 0.0229(2) 0.0306(3) 0 0 -0.00040(16)
S1 0.0464(13) 0.0284(12) 0.0308(10) 0 0 -0.0011(7)
Cl1 0.0650(11) 0.0354(7) 0.0428(9) 0 0 -0.0020(6)
Cl2 0.0497(9) 0.0371(7) 0.0396(9) 0 0 0.0014(6)
N1 0.042(2) 0.0292(15) 0.042(2) -0.0012(14) -0.0036(17) 0.0024(14)
N2 0.057(2) 0.0334(16) 0.042(2) 0.0053(17) 0.0070(19) 0.0010(15)
N3 0.043(3) 0.0279(19) 0.023(2) 0 0 -0.0016(17)
O2 0.059(5) 0.036(3) 0.049(4) 0 0 -0.009(3)
O1 0.065(4) 0.032(3) 0.043(4) 0 0 0.007(2)
C3 0.077(5) 0.034(3) 0.037(3) 0 0 -0.008(3)
C2 0.056(4) 0.026(2) 0.052(4) 0 0 -0.003(3)
C1 0.045(4) 0.027(3) 0.058(4) 0 0 0.003(3)
O3 0.091(4) 0.031(2) 0.049(3) 0 0 -0.001(2)
C4 0.072(5) 0.041(3) 0.030(3) 0 0 0.010(3)
C5 0.078(5) 0.047(4) 0.028(3) 0 0 -0.008(3)

loop_
_atom_type_symbol
_atom_type_description
_atom_type_scat_dispersion_real
_atom_type_scat_dispersion_imag
_atom_type_scat_source
C C 0.0033 0.0016 'International Tables Vol C Tables 4.2.6.8 and 6.1.1.4'
H H 0 0 'International Tables Vol C Tables 4.2.6.8 and 6.1.1.4'
Cl Cl 0.1484 0.1585 'International Tables Vol C Tables 4.2.6.8 and 6.1.1.4'
N N 0.0061 0.0033 'International Tables Vol C Tables 4.2.6.8 and 6.1.1.4'
O O 0.0106 0.006 'International Tables Vol C Tables 4.2.6.8 and 6.1.1.4'
Ru Ru -1.2594 0.8363 'International Tables Vol C Tables 4.2.6.8 and 6.1.1.4'
S S 0.1246 0.1234 'International Tables Vol C Tables 4.2.6.8 and 6.1.1.4'

loop_
_geom_angle_atom_site_label_1
_geom_angle_atom_site_label_2
_geom_angle_atom_site_label_3
_geom_angle
_geom_angle_site_symmetry_1
_geom_angle_site_symmetry_3
S1 Ru1 N3 177.75(13) . .
S1 Ru1 N1 93.86(10) . .
N3 Ru1 N1 87.70(13) . .
S1 Ru1 N1 93.86(10) . 7_655
N3 Ru1 N1 87.70(12) . 7_655
N1 Ru1 N1 92.2(2) . 7_655
S1 Ru1 N2 91.98(11) . 7_655
N3 Ru1 N2 86.49(13) . 7_655
N1 Ru1 N2 174.12(14) . 7_655
N1 Ru1 N2 86.66(16) 7_655 7_655
S1 Ru1 N2 91.98(11) . .
N3 Ru1 N2 86.49(13) . .
N1 Ru1 N2 86.66(16) . .
N1 Ru1 N2 174.12(14) 7_655 .
N2 Ru1 N2 93.9(2) 7_655 .
S1 Ru1 O1A 21.3(7) . .
N3 Ru1 O1A 161.0(7) . .
N1 Ru1 O1A 79.2(5) . .
N1 Ru1 O1A 79.2(5) 7_655 .
N2 Ru1 O1A 106.2(5) 7_655 .
N2 Ru1 O1A 106.2(4) . .
S1 Ru1 S1A 19.8(3) . 7_655
N3 Ru1 S1A 158.4(3) . 7_655
N1 Ru1 S1A 95.5(3) . 7_655
N1 Ru1 S1A 113.5(3) 7_655 7_655
N2 Ru1 S1A 90.2(3) 7_655 7_655
N2 Ru1 S1A 72.4(3) . 7_655
O1A Ru1 S1A 38.7(7) . 7_655
S1 Ru1 S1A 19.8(3) . .
N3 Ru1 S1A 158.4(3) . .
N1 Ru1 S1A 113.5(3) . .
N1 Ru1 S1A 95.5(3) 7_655 .
N2 Ru1 S1A 72.4(3) 7_655 .
N2 Ru1 S1A 90.2(3) . .
O1A Ru1 S1A 38.7(7) . .
S1A Ru1 S1A 24.2(6) 7_655 .
O1 S1 O2 114.9(4) . .
O1 S1 Ru1 124.0(3) . .
O2 S1 Ru1 121.1(3) . .
Ru1 N1 H1A 109.5 . .
Ru1 N1 H1B 109.5 . .
H1A N1 H1B 109.5 . .
Ru1 N1 H1C 109.5 . .
H1A N1 H1C 109.5 . .
H1B N1 H1C 109.5 . .
Ru1 N2 H2A 109.5 . .
Ru1 N2 H2B 109.5 . .
H2A N2 H2B 109.5 . .
Ru1 N2 H2C 109.5 . .
H2A N2 H2C 109.5 . .
H2B N2 H2C 109.5 . .
C1 N3 C2 117.6(6) . .
C1 N3 Ru1 122.8(4) . .
C2 N3 Ru1 119.5(4) . .
C5 C3 C2 119.6(6) . .
C5 C3 H3 120.2 . .
C2 C3 H3 120.2 . .
N3 C2 C3 122.3(6) . .
N3 C2 H2 118.9 . .
C3 C2 H2 118.9 . .
N3 C1 C4 123.1(6) . .
N3 C1 H1 118.4 . .
C4 C1 H1 118.4 . .
C1 C4 C5 120.1(6) . .
C1 C4 H4 119.9 . .
C5 C4 H4 119.9 . .
C3 C5 C4 117.2(6) . .
C3 C5 H5 121.4 . .
C4 C5 H5 121.4 . .
S1A O1A S1A 38.4(10) 7_655 .
S1A O1A Ru1 79.0(11) 7_655 .
S1A O1A Ru1 79.0(11) . .
S1A S1A O2A 100.7(19) 7_655 .
S1A S1A O1A 70.8(5) 7_655 .
O2A S1A O1A 150(2) . .
S1A S1A O2A 39.7(13) 7_655 7_655
O2A S1A O2A 61(3) . 7_655
O1A S1A O2A 105.8(15) . 7_655
S1A S1A Ru1 77.9(3) 7_655 .
O2A S1A Ru1 146(2) . .
O1A S1A Ru1 62.2(10) . .
O2A S1A Ru1 110.5(14) 7_655 .
S1A O2A O2A 79.3(19) . 7_655
S1A O2A S1A 39.6(15) . 7_655
O2A O2A S1A 39.7(13) 7_655 7_655

loop_
_geom_bond_atom_site_label_1
_geom_bond_atom_site_label_2
_geom_bond_site_symmetry_2
_geom_bond_distance
Ru1 S1 . 2.104(2)
Ru1 N3 . 2.107(5)
Ru1 N1 . 2.110(3)
Ru1 N1 7_655 2.110(3)
Ru1 N2 7_655 2.122(4)
Ru1 N2 . 2.122(4)
Ru1 O1A . 2.17(3)
Ru1 S1A 7_655 2.411(12)
Ru1 S1A . 2.411(12)
S1 O1 . 1.443(6)
S1 O2 . 1.457(6)
N1 H1A . 0.89
N1 H1B . 0.89
N1 H1C . 0.89
N2 H2A . 0.89
N2 H2B . 0.89
N2 H2C . 0.89
N3 C1 . 1.337(8)
N3 C2 . 1.357(7)
C3 C5 . 1.384(9)
C3 C2 . 1.387(9)
C3 H3 . 0.93
C2 H2 . 0.93
C1 C4 . 1.360(9)
C1 H1 . 0.93
C4 C5 . 1.403(9)
C4 H4 . 0.93
C5 H5 . 0.93
O1A S1A 7_655 1.54(3)
O1A S1A . 1.54(3)
S1A S1A 7_655 1.01(2)
S1A O2A . 1.01(3)
S1A O2A 7_655 1.56(3)
O2A O2A 7_655 1.39(6)
O2A S1A 7_655 1.56(3)

loop_
_geom_torsion_atom_site_label_1
_geom_torsion_atom_site_label_2
_geom_torsion_atom_site_label_3
_geom_torsion_atom_site_label_4
_geom_torsion
_geom_torsion_site_symmetry_1
_geom_torsion_site_symmetry_4
N3 Ru1 S1 O1 180.000(10) . .
N1 Ru1 S1 O1 -46.25(10) . .
N1 Ru1 S1 O1 46.25(10) 7_655 .
N2 Ru1 S1 O1 133.04(11) 7_655 .
N2 Ru1 S1 O1 -133.04(11) . .
O1A Ru1 S1 O1 0.000(2) . .
S1A Ru1 S1 O1 -141.8(8) 7_655 .
S1A Ru1 S1 O1 141.8(8) . .
N3 Ru1 S1 O2 0.000(10) . .
N1 Ru1 S1 O2 133.75(10) . .
N1 Ru1 S1 O2 -133.75(10) 7_655 .
N2 Ru1 S1 O2 -46.96(11) 7_655 .
N2 Ru1 S1 O2 46.96(11) . .
O1A Ru1 S1 O2 180.000(2) . .
S1A Ru1 S1 O2 38.2(8) 7_655 .
S1A Ru1 S1 O2 -38.2(8) . .
S1 Ru1 N3 C1 0.00(3) . .
N1 Ru1 N3 C1 -133.84(10) . .
N1 Ru1 N3 C1 133.84(10) 7_655 .
N2 Ru1 N3 C1 47.04(11) 7_655 .
N2 Ru1 N3 C1 -47.04(11) . .
O1A Ru1 N3 C1 180.000(4) . .
S1A Ru1 N3 C1 -34.7(7) 7_655 .
S1A Ru1 N3 C1 34.7(7) . .
S1 Ru1 N3 C2 180.00(3) . .
N1 Ru1 N3 C2 46.16(10) . .
N1 Ru1 N3 C2 -46.16(10) 7_655 .
N2 Ru1 N3 C2 -132.96(11) 7_655 .
N2 Ru1 N3 C2 132.96(11) . .
O1A Ru1 N3 C2 0.000(4) . .
S1A Ru1 N3 C2 145.3(7) 7_655 .
S1A Ru1 N3 C2 -145.3(7) . .
C1 N3 C2 C3 0.000(4) . .
Ru1 N3 C2 C3 180.000(3) . .
C5 C3 C2 N3 0.000(5) . .
C2 N3 C1 C4 0.000(4) . .
Ru1 N3 C1 C4 180.000(3) . .
N3 C1 C4 C5 0.000(5) . .
C2 C3 C5 C4 0.000(5) . .
C1 C4 C5 C3 0.000(5) . .
S1 Ru1 O1A S1A -19.6(5) . 7_655
N3 Ru1 O1A S1A 160.4(5) . 7_655
N1 Ru1 O1A S1A 113.2(5) . 7_655
N1 Ru1 O1A S1A -152.4(6) 7_655 7_655
N2 Ru1 O1A S1A -69.1(5) 7_655 7_655
N2 Ru1 O1A S1A 30.0(6) . 7_655
S1A Ru1 O1A S1A -39.2(10) . 7_655
S1 Ru1 O1A S1A 19.6(5) . .
N3 Ru1 O1A S1A -160.4(5) . .
N1 Ru1 O1A S1A 152.4(6) . .
N1 Ru1 O1A S1A -113.2(5) 7_655 .
N2 Ru1 O1A S1A -30.0(6) 7_655 .
N2 Ru1 O1A S1A 69.1(5) . .
S1A Ru1 O1A S1A 39.2(10) 7_655 .
Ru1 O1A S1A S1A -86.1(4) . 7_655
S1A O1A S1A O2A -78(4) 7_655 .
Ru1 O1A S1A O2A -164(4) . .
S1A O1A S1A O2A -19.1(16) 7_655 7_655
Ru1 O1A S1A O2A -105.3(15) . 7_655
S1A O1A S1A Ru1 86.1(4) 7_655 .
S1 Ru1 S1A S1A 53.5(8) . 7_655
N3 Ru1 S1A S1A -122.8(7) . 7_655
N1 Ru1 S1A S1A 44.72(13) . 7_655
N1 Ru1 S1A S1A 139.57(13) 7_655 7_655
N2 Ru1 S1A S1A -135.70(12) 7_655 7_655
N2 Ru1 S1A S1A -41.74(12) . 7_655
O1A Ru1 S1A S1A 74.5(5) . 7_655
S1 Ru1 S1A O2A 145(4) . .
N3 Ru1 S1A O2A -31(4) . .
N1 Ru1 S1A O2A 136(4) . .
N1 Ru1 S1A O2A -129(4) 7_655 .
N2 Ru1 S1A O2A -44(4) 7_655 .
N2 Ru1 S1A O2A 50(4) . .
O1A Ru1 S1A O2A 166(4) . .
S1A Ru1 S1A O2A 91(4) 7_655 .
S1 Ru1 S1A O1A -21.0(6) . .
N3 Ru1 S1A O1A 162.7(5) . .
N1 Ru1 S1A O1A -29.8(6) . .
N1 Ru1 S1A O1A 65.1(5) 7_655 .
N2 Ru1 S1A O1A 149.8(5) 7_655 .
N2 Ru1 S1A O1A -116.2(5) . .
S1A Ru1 S1A O1A -74.5(5) 7_655 .
S1 Ru1 S1A O2A 76.5(16) . 7_655
N3 Ru1 S1A O2A -99.7(16) . 7_655
N1 Ru1 S1A O2A 67.7(15) . 7_655
N1 Ru1 S1A O2A 162.6(15) 7_655 7_655
N2 Ru1 S1A O2A -112.7(15) 7_655 7_655
N2 Ru1 S1A O2A -18.7(15) . 7_655
O1A Ru1 S1A O2A 97.5(15) . 7_655
S1A Ru1 S1A O2A 23.0(15) 7_655 7_655
S1A S1A O2A O2A 0.000(5) 7_655 7_655
O1A S1A O2A O2A 70(4) . 7_655
Ru1 S1A O2A O2A -84(3) . 7_655
O1A S1A O2A S1A 70(4) . 7_655
O2A S1A O2A S1A 0.000(10) 7_655 7_655
Ru1 S1A O2A S1A -84(3) . 7_655
